data_7244233
loop_
_publ_author_name
'Yamashita, Yutaro'
'Tashiro, Shohei'
'Shionoya, Mitsuhiko'

_publ_section_title
;
 Orientational isomerisation of guest molecules in equilibrium in a
 tubular host crystal formed via halogen and hydrogen bonding
;
_journal_name_full CrystEngComm
_journal_paper_doi 10.1039/D1CE01654G
_journal_year 2022
_chemical_formula_moiety 'Br, C7 H8 Br2 N, C0.5 H Br'
_chemical_formula_sum 'C7.5 H9 Br4 N'
_chemical_formula_weight 432.80
_space_group_crystal_system orthorhombic
_space_group_IT_number 56
_space_group_name_Hall '-P 2ab 2ac'
_space_group_name_H-M_alt 'P c c n'
_atom_sites_solution_hydrogens geom
_audit_creation_date 2021-11-24
_audit_creation_method
;
Olex2 1.2
(compiled May 18 2018 14:05:52 for OlexSys, GUI svn.r5506)
;
_audit_update_record
;
2021-11-26 deposited with the CCDC.	2022-01-18 downloaded from the CCDC.
;
_cell_angle_alpha 90
_cell_angle_beta 90
_cell_angle_gamma 90
_cell_formula_units_Z 8
_cell_length_a 23.6012(4)
_cell_length_b 11.3363(2)
_cell_length_c 8.94002(15)
_cell_measurement_reflns_used 4045
_cell_measurement_temperature 223
_cell_measurement_theta_max 71.7790
_cell_measurement_theta_min 3.7560
_cell_volume 2391.90(7)
_computing_cell_refinement 'CrysAlisPro 1.171.41.104a (Rigaku OD, 2021)'
_computing_data_collection 'CrysAlisPro 1.171.41.104a (Rigaku OD, 2021)'
_computing_data_reduction 'CrysAlisPro 1.171.41.104a (Rigaku OD, 2021)'
_computing_molecular_graphics 'Olex2 (Dolomanov et al., 2009)'
_computing_publication_material 'Olex2 (Dolomanov et al., 2009)'
_computing_structure_refinement 'ShelXL (Sheldrick, 2015)'
_diffrn_ambient_temperature 223
_diffrn_detector 'Hybrid Pixel Array Detector'
_diffrn_detector_area_resol_mean 5.8140
_diffrn_measured_fraction_theta_full 0.997
_diffrn_measured_fraction_theta_max 0.986
_diffrn_measurement_details
;
List of Runs (angles in degrees, time in seconds):

  # Type    Start    End  Width  t~exp~   \w     \q     \k     \f   Frames
#--------------------------------------------------------------------------
  1  \w    -12.00  14.00   0.50    0.50    --    0.00  77.00-180.00   52
  2  \w    -27.00  47.00   0.50    0.50    --    0.00  38.00  60.00  148
  3  \w     50.00  75.00   0.50    0.50    --    0.00  77.00-180.00   50
  4  \w     67.00 176.00   0.50    1.45    --   95.70  30.00 120.00  218
  5  \w     55.00 126.00   0.50    1.45    --   95.70 -82.00 -60.00  142
  6  \w     26.00 125.00   0.50    1.45    --   95.70 -61.00 -60.00  198
  7  \w     96.00 122.00   0.50    1.45    --   95.70 -82.00 -30.00   52
  8  \w     14.00  72.00   0.50    1.45    --   95.70 -15.00 150.00  116
;
_diffrn_measurement_device 'four-circle diffractometer'
_diffrn_measurement_device_type 'XtaLAB AFC12 (RINC): Kappa single'
_diffrn_measurement_method '\w scans'
_diffrn_orient_matrix_type 'CrysAlisPro convention (1999,Acta A55,543-557)'
_diffrn_orient_matrix_UB_11 -0.0538459000
_diffrn_orient_matrix_UB_12 -0.0763538000
_diffrn_orient_matrix_UB_13 0.0102100000
_diffrn_orient_matrix_UB_21 0.0369059000
_diffrn_orient_matrix_UB_22 -0.1117103000
_diffrn_orient_matrix_UB_23 0.0114390000
_diffrn_orient_matrix_UB_31 0.0007490000
_diffrn_orient_matrix_UB_32 0.0120683000
_diffrn_orient_matrix_UB_33 0.1716764000
_diffrn_radiation_monochromator mirror
_diffrn_radiation_probe x-ray
_diffrn_radiation_type CuK\a
_diffrn_radiation_wavelength 1.54184
_diffrn_reflns_av_R_equivalents 0.0418
_diffrn_reflns_av_unetI/netI 0.0408
_diffrn_reflns_Laue_measured_fraction_full 0.997
_diffrn_reflns_Laue_measured_fraction_max 0.986
_diffrn_reflns_limit_h_max 25
_diffrn_reflns_limit_h_min -29
_diffrn_reflns_limit_k_max 13
_diffrn_reflns_limit_k_min -11
_diffrn_reflns_limit_l_max 10
_diffrn_reflns_limit_l_min -7
_diffrn_reflns_number 7159
_diffrn_reflns_point_group_measured_fraction_full 0.997
_diffrn_reflns_point_group_measured_fraction_max 0.986
_diffrn_reflns_theta_full 67.684
_diffrn_reflns_theta_max 71.963
_diffrn_reflns_theta_min 3.746
_diffrn_source 'Rotating-anode X-ray tube (dual wavelength)'
_diffrn_source_type 'Rigaku (Cu) X-ray DW Source'
_exptl_absorpt_coefficient_mu 16.072
_exptl_absorpt_correction_T_max 1.00000
_exptl_absorpt_correction_T_min 0.44127
_exptl_absorpt_correction_type multi-scan
_exptl_absorpt_process_details
;
CrysAlisPro 1.171.41.104a (Rigaku Oxford Diffraction, 2021)
Empirical absorption correction using spherical harmonics,
implemented in SCALE3 ABSPACK scaling algorithm.
;
_exptl_crystal_colour colourless
_exptl_crystal_colour_primary colourless
_exptl_crystal_density_diffrn 2.404
_exptl_crystal_description plate
_exptl_crystal_F_000 1608
_exptl_crystal_size_max 0.3
_exptl_crystal_size_mid 0.05
_exptl_crystal_size_min 0.02
_refine_diff_density_max 0.807
_refine_diff_density_min -0.757
_refine_diff_density_rms 0.147
_refine_ls_extinction_coef 0.00043(5)
_refine_ls_extinction_expression Fc^*^=kFc[1+0.001xFc^2^\l^3^/sin(2\q)]^-1/4^
_refine_ls_extinction_method 'SHELXL-2017/1 (Sheldrick 2017)'
_refine_ls_goodness_of_fit_ref 1.082
_refine_ls_hydrogen_treatment constr
_refine_ls_matrix_type full
_refine_ls_number_parameters 115
_refine_ls_number_reflns 2314
_refine_ls_number_restraints 0
_refine_ls_restrained_S_all 1.082
_refine_ls_R_factor_all 0.0367
_refine_ls_R_factor_gt 0.0338
_refine_ls_shift/su_max 0.001
_refine_ls_shift/su_mean 0.000
_refine_ls_structure_factor_coef Fsqd
_refine_ls_weighting_details 'w=1/[\s^2^(Fo^2^)+(0.0554P)^2^+1.7451P] where P=(Fo^2^+2Fc^2^)/3'
_refine_ls_weighting_scheme calc
_refine_ls_wR_factor_gt 0.0934
_refine_ls_wR_factor_ref 0.0953
_reflns_Friedel_coverage 0.000
_reflns_number_gt 2100
_reflns_number_total 2314
_reflns_threshold_expression 'I > 2\s(I)'
_cod_data_source_file d1ce01654g2.cif
_cod_data_source_block DBM_223K
_cod_original_cell_volume 2391.89(7)
_cod_original_formula_sum 'C7.50 H9 Br4 N'
_cod_database_code 7244233
_shelx_shelxl_version_number 2017/1
_chemical_oxdiff_formula CHNBr
_shelx_space_group_comment
;
The symmetry employed for this shelxl refinement is uniquely defined
by the following loop, which should always be used as a source of
symmetry information in preference to the above space-group names.
They are only intended as comments.
;
_shelx_estimated_absorpt_t_max 0.739
_shelx_estimated_absorpt_t_min 0.086
_diffrn_oxdiff_digest_frames
;
0142ca16b7ff93d92f46a9b4a58b34f3af00031443f
;
_reflns_odcompleteness_completeness 99.76
_reflns_odcompleteness_iscentric 1
_reflns_odcompleteness_theta 66.97
_olex2_refinement_description
;
1. Fixed Uiso
 At 1.2 times of:
  All C(H) groups, All C(H,H) groups, All N(H) groups
2. Others
 Fixed Sof: H1GA(0.5) H1GB(0.5)
3.a Secondary CH2 refined with riding coordinates:
 C1(H1A,H1B), C7(H7A,H7B), C1G(H1GA,H1GB)
3.b Aromatic/amide H refined with riding coordinates:
 N1(H1), C3(H3), C6(H6), C4(H4)
;
_olex2_submission_special_instructions 'No special instructions were received'
_oxdiff_exptl_absorpt_empirical_details
;
Empirical correction (ABSPACK) includes:
- Absorption correction using spherical harmonics
- Frame scaling
;
_oxdiff_exptl_absorpt_empirical_full_max 2.021
_oxdiff_exptl_absorpt_empirical_full_min 0.332

loop_
_space_group_symop_operation_xyz
'x, y, z'
'-x+1/2, -y+1/2, z'
'-x, y+1/2, -z+1/2'
'x+1/2, -y, -z+1/2'
'-x, -y, -z'
'x-1/2, y-1/2, -z'
'x, -y-1/2, z-1/2'
'-x-1/2, y, z-1/2'

loop_
_atom_site_label
_atom_site_type_symbol
_atom_site_fract_x
_atom_site_fract_y
_atom_site_fract_z
_atom_site_U_iso_or_equiv
_atom_site_adp_type
_atom_site_occupancy
_atom_site_site_symmetry_order
_atom_site_calc_flag
_atom_site_refinement_flags_posn
_atom_site_refinement_flags_adp
_atom_site_refinement_flags_occupancy
_atom_site_disorder_assembly
_atom_site_disorder_group
Br3 Br 0.59172(2) 0.62877(4) 0.35955(4) 0.03120(16) Uani 1 1 d . . . . .
Br1 Br 0.54964(2) 0.17327(4) 0.89336(5) 0.03299(16) Uani 1 1 d . . . . .
Br2 Br 0.75868(2) 0.57376(5) 0.95551(6) 0.04685(18) Uani 1 1 d . . . . .
Br1G Br 0.68246(2) 0.24553(6) 0.72397(7) 0.0588(2) Uani 1 1 d . . . . .
N1 N 0.59077(15) 0.5433(3) 0.6990(4) 0.0312(7) Uani 1 1 d . . . . .
H1 H 0.587748 0.567141 0.608004 0.037 Uiso 1 1 calc R . . . .
C2 C 0.55840(16) 0.4220(3) 0.8951(4) 0.0243(8) Uani 1 1 d . . . . .
C3 C 0.55379(17) 0.4626(4) 0.7492(5) 0.0300(8) Uani 1 1 d . . . . .
H3 H 0.525358 0.434187 0.686804 0.036 Uiso 1 1 calc R . . . .
C5 C 0.63812(16) 0.5533(3) 0.9310(4) 0.0261(8) Uani 1 1 d . . . . .
C6 C 0.60077(16) 0.4685(3) 0.9863(4) 0.0256(7) Uani 1 1 d . . . . .
H6 H 0.604155 0.442783 1.084668 0.031 Uiso 1 1 calc R . . . .
C1 C 0.51861(18) 0.3284(3) 0.9483(5) 0.0306(8) Uani 1 1 d . . . . .
H1A H 0.481702 0.339184 0.902587 0.037 Uiso 1 1 calc R . . . .
H1B H 0.514211 0.333562 1.055998 0.037 Uiso 1 1 calc R . . . .
C4 C 0.63174(18) 0.5878(4) 0.7831(5) 0.0312(9) Uani 1 1 d . . . . .
H4 H 0.656534 0.642978 0.742504 0.037 Uiso 1 1 calc R . . . .
C7 C 0.68200(18) 0.6091(4) 1.0272(5) 0.0384(10) Uani 1 1 d . . . . .
H7A H 0.677882 0.580650 1.128919 0.046 Uiso 1 1 calc R . . . .
H7B H 0.676392 0.693870 1.028017 0.046 Uiso 1 1 calc R . . . .
C1G C 0.750000 0.250000 0.6068(8) 0.0528(18) Uani 1 2 d S T P . .
H1GA H 0.748945 0.319068 0.542814 0.063 Uiso 0.5 1 calc R . . . .
H1GB H 0.751054 0.180931 0.542815 0.063 Uiso 0.5 1 calc R . . . .

loop_
_atom_site_aniso_label
_atom_site_aniso_U_11
_atom_site_aniso_U_22
_atom_site_aniso_U_33
_atom_site_aniso_U_23
_atom_site_aniso_U_13
_atom_site_aniso_U_12
Br3 0.0266(2) 0.0402(3) 0.0268(2) 0.00588(16) 0.00055(14) -0.00506(17)
Br1 0.0341(3) 0.0292(3) 0.0356(3) 0.00069(16) 0.00514(17) -0.00274(16)
Br2 0.0258(3) 0.0638(4) 0.0510(3) -0.0084(2) 0.00173(18) -0.0023(2)
Br1G 0.0299(3) 0.0811(4) 0.0654(4) -0.0155(3) -0.0005(2) -0.0032(3)
N1 0.0346(19) 0.0346(18) 0.0244(16) 0.0050(14) 0.0030(13) 0.0024(14)
C2 0.0215(18) 0.0237(19) 0.0277(19) -0.0010(14) 0.0021(14) 0.0038(15)
C3 0.029(2) 0.033(2) 0.0278(19) -0.0022(16) -0.0059(15) 0.0015(17)
C5 0.0185(17) 0.0303(19) 0.0296(18) -0.0048(16) 0.0032(15) -0.0014(15)
C6 0.0215(18) 0.0300(19) 0.0252(18) 0.0004(15) 0.0006(14) 0.0033(15)
C1 0.0278(19) 0.0273(19) 0.037(2) -0.0014(16) 0.0051(16) -0.0022(16)
C4 0.032(2) 0.0272(19) 0.034(2) 0.0032(16) 0.0070(16) -0.0008(17)
C7 0.026(2) 0.048(2) 0.042(2) -0.015(2) 0.0045(17) -0.0066(19)
C1G 0.046(4) 0.071(5) 0.041(4) 0.000 0.000 -0.006(4)

loop_
_atom_type_symbol
_atom_type_description
_atom_type_scat_dispersion_real
_atom_type_scat_dispersion_imag
_atom_type_scat_source
C C 0.0181 0.0091 'International Tables Vol C Tables 4.2.6.8 and 6.1.1.4'
H H 0.0000 0.0000 'International Tables Vol C Tables 4.2.6.8 and 6.1.1.4'
Br Br -0.6763 1.2805 'International Tables Vol C Tables 4.2.6.8 and 6.1.1.4'
N N 0.0311 0.0180 'International Tables Vol C Tables 4.2.6.8 and 6.1.1.4'

loop_
_geom_angle_atom_site_label_1
_geom_angle_atom_site_label_2
_geom_angle_atom_site_label_3
_geom_angle
_geom_angle_site_symmetry_1
_geom_angle_site_symmetry_3
_geom_angle_publ_flag
C4 N1 C3 123.0(3) . . ?
C3 C2 C6 118.7(4) . . ?
C3 C2 C1 119.1(4) . . ?
C6 C2 C1 122.2(4) . . ?
N1 C3 C2 119.3(4) . . ?
C6 C5 C7 121.9(4) . . ?
C4 C5 C6 117.6(4) . . ?
C4 C5 C7 120.4(4) . . ?
C2 C6 C5 120.5(4) . . ?
C2 C1 Br1 108.7(3) . . ?
N1 C4 C5 120.8(4) . . ?
C5 C7 Br2 111.5(3) . . ?
Br1G C1G Br1G 113.4(4) . 2_655 ?

loop_
_geom_bond_atom_site_label_1
_geom_bond_atom_site_label_2
_geom_bond_distance
_geom_bond_site_symmetry_2
_geom_bond_publ_flag
Br1 C1 1.968(4) . ?
Br2 C7 1.961(4) . ?
Br1G C1G 1.908(4) . ?
N1 C3 1.341(5) . ?
N1 C4 1.325(6) . ?
C2 C3 1.388(6) . ?
C2 C6 1.394(5) . ?
C2 C1 1.494(5) . ?
C5 C6 1.395(5) . ?
C5 C4 1.387(6) . ?
C5 C7 1.487(5) . ?
